data_9017290
loop_
_publ_author_name
'Ribbe, P. H.'

_publ_section_title
;
 A refinement of the crystal structure of sanidinised orthoclase
 Note: Occupancies not provided, estimated using Kroll & Ribbe, 1983
;
_journal_name_full 'Acta Crystallographica'
_journal_page_first 426
_journal_page_last 427
_journal_volume 16
_journal_year 1963
_chemical_compound_source Unknown
_chemical_formula_sum 'Al K O8 Si3'
_chemical_name_mineral Sanidine
_space_group_IT_number 12
_space_group_name_Hall '-C 2y'
_space_group_name_H-M_alt 'C 1 2/m 1'
_symmetry_space_group_name_H-M 'C 1 2/m 1'
_cell_angle_alpha 90
_cell_angle_beta 115.98
_cell_angle_gamma 90
_cell_formula_units_Z 4
_cell_length_a 8.48
_cell_length_b 12.97
_cell_length_c 7.18
_cell_volume 709.895
_database_code_amcsd 0020563
_exptl_crystal_density_diffrn 2.604
_cod_data_source_file inputs/fixed/downloads/10/10678.cif
_cod_data_source_block 10678
_cod_original_formula_sum 'K (Si3 Al) O8'
_cod_database_code 9017290

loop_
_space_group_symop_operation_xyz
x,y,z
1/2+x,1/2+y,z
x,-y,z
1/2+x,1/2-y,z
-x,y,-z
1/2-x,1/2+y,-z
-x,-y,-z
1/2-x,1/2-y,-z

loop_
_atom_site_label
_atom_site_fract_x
_atom_site_fract_y
_atom_site_fract_z
_atom_site_occupancy
_atom_site_type_symbol
_atom_site_attached_hydrogens
K 0.28400 0.00000 0.13520 1.00000 K 0
Si1 0.00970 0.18500 0.22330 0.75000 Si 0
Al1 0.00970 0.18500 0.22330 0.25000 Al 0
Si2 0.70890 0.11780 0.34440 0.75000 Si 0
Al2 0.70890 0.11780 0.34440 0.25000 Al 0
Oa1 0.00000 0.14720 0.00000 1.00000 O 0
Oa2 0.63430 0.00000 0.28580 1.00000 O 0
Ob 0.82730 0.14690 0.22530 1.00000 O 0
Oc 0.03470 0.31000 0.25790 1.00000 O 0
Od 0.17930 0.12690 0.40240 1.00000 O 0

loop_
_cod_changelog_entry_id
_cod_changelog_entry_author
_cod_changelog_entry_date
_cod_changelog_entry_text
1
;cod-tools version 3.8.0
Id: cif_guess_AMCSD_atom_types 9581 2023-05-17 12:35:41Z saulius
;
2023-05-18T08:46:41+03:00
;Derived atom types and hydrogen counts
from atom names that follow the AMCSD naming convention
(Wat == water, O-H == hydroxyl).
;

loop_
_cod_related_entry_id
_cod_related_entry_database
_cod_related_entry_code
1 AMCSD 0020563
